data_8100013
loop_
_publ_author_name
'Berndt, M.'
'Br\"udgam, I.'
'Hartl, H.'
'Rei\&sig, H.-U.'

_publ_section_title
;
Crystal structure of (1a SR,5b RS,7a SR,10a RS,10b SR,10c RS)-1a,5b,
6,7,7a,8,9,10,10b,10c-decahydro-10a H-cyclopenta[1,2]- phenanthro
[9,10-b]oxiren-10a-ol, C~17~H~20~O~2~
;
_journal_issue 1
_journal_name_full 'Zeitschrift f\"ur Kristallographie - New Crystal Structures'
_journal_page_first 49
_journal_page_last 50
_journal_volume 219
_journal_year 2004
_chemical_formula_sum 'C34 H40 O4'
_chemical_formula_weight 512.66
_chemical_melting_point 382.5(5)
_chemical_name_common
;
(1aSR,5bRS,7aSR,10aRS,10bSR,10cRS)-1a,5b,6,7,7a,8,9,10,10b,10c-
Decahydro-10aH-cyclopenta[1,2]phenanthro[9,10-b]oxiren-10a-ol
;
_space_group_IT_number 14
_symmetry_cell_setting monoclinic
_symmetry_space_group_name_Hall '-P 2yn'
_symmetry_space_group_name_H-M 'P 1 21/n 1'
_cell_angle_alpha 90.00
_cell_angle_beta 98.768(4)
_cell_angle_gamma 90.00
_cell_formula_units_Z 4
_cell_length_a 6.6176(11)
_cell_length_b 27.538(5)
_cell_length_c 14.951(3)
_cell_measurement_temperature 153
_cell_volume 2692.7(8)
_diffrn_ambient_temperature 153
_exptl_crystal_density_diffrn 1.265
_cod_depositor_comments
;
The following automatic conversions were performed:

'_chemical_melting_point' value '382-383' was changed to '382.5(5)' -
the average value was taken and precision was estimated.

Automatic conversion script
Id: cif_fix_values 1646 2011-03-28 12:23:43Z adriana 
;
_cod_original_sg_symbol_H-M 'P 21/n'
_cod_database_code 8100013

loop_
_symmetry_equiv_pos_as_xyz
'x, y, z'
'-x+1/2, y+1/2, -z+1/2'
'-x, -y, -z'
'x-1/2, -y-1/2, z-1/2'

loop_
_atom_site_label
_atom_site_type_symbol
_atom_site_fract_x
_atom_site_fract_y
_atom_site_fract_z
_atom_site_U_iso_or_equiv
_atom_site_adp_type
_atom_site_occupancy
_atom_site_symmetry_multiplicity
_atom_site_Wyckoff_symbol
_atom_site_calc_flag
_atom_site_refinement_flags
_atom_site_disorder_assembly
_atom_site_disorder_group
O1 O 0.84332(17) -0.03618(4) 0.61195(7) 0.0387(2) Uani 1 4 e d . . .
C1a C 0.6506(2) -0.01533(5) 0.63244(9) 0.0309(3) Uani 1 4 e d . . .
H1a H 0.5251 -0.0331 0.6095 0.037 Uiso 1 4 e calc R . .
C1b C 0.6581(2) 0.00848(5) 0.72178(8) 0.0276(3) Uani 1 4 e d . . .
C2 C 0.5097(2) -0.00266(5) 0.77525(10) 0.0332(3) Uani 1 4 e d . . .
H2 H 0.4099 -0.0256 0.7553 0.040 Uiso 1 4 e calc R . .
C3 C 0.5090(2) 0.02016(6) 0.85820(10) 0.0373(3) Uani 1 4 e d . . .
H3 H 0.4087 0.0128 0.8934 0.045 Uiso 1 4 e calc R . .
C4 C 0.6590(2) 0.05382(6) 0.88761(9) 0.0357(3) Uani 1 4 e d . . .
H4 H 0.6616 0.0687 0.9436 0.043 Uiso 1 4 e calc R . .
C5 C 0.8066(2) 0.06567(5) 0.83394(9) 0.0314(3) Uani 1 4 e d . . .
H5 H 0.9058 0.0887 0.8545 0.038 Uiso 1 4 e calc R . .
C5a C 0.80845(19) 0.04371(5) 0.74999(8) 0.0267(2) Uani 1 4 e d . . .
C5b C 0.96730(19) 0.05547(5) 0.68929(8) 0.0277(3) Uani 1 4 e d . . .
H5b H 1.0721 0.0301 0.7000 0.033 Uiso 1 4 e calc R . .
C6 C 1.0781(2) 0.10420(6) 0.70887(9) 0.0343(3) Uani 1 4 e d . . .
H6A H 1.1282 0.1065 0.7732 0.041 Uiso 1 4 e calc R . .
H6B H 1.1951 0.1053 0.6770 0.041 Uiso 1 4 e calc R . .
C7 C 0.9399(2) 0.14742(5) 0.68021(9) 0.0331(3) Uani 1 4 e d . . .
H7A H 1.0159 0.1772 0.6945 0.040 Uiso 1 4 e calc R . .
H7B H 0.8259 0.1472 0.7141 0.040 Uiso 1 4 e calc R . .
C7a C 0.8578(2) 0.14620(5) 0.57869(9) 0.0291(3) Uani 1 4 e d . . .
H7a H 0.9698 0.1514 0.5437 0.035 Uiso 1 4 e calc R . .
C10b C 0.87810(19) 0.05326(5) 0.58724(8) 0.0268(2) Uani 1 4 e d . . .
H10b H 0.9952 0.0522 0.5543 0.032 Uiso 1 4 e calc R . .
C10c C 0.7599(2) 0.00693(5) 0.56440(8) 0.0304(3) Uani 1 4 e d . . .
H10c H 0.6987 0.0026 0.5010 0.037 Uiso 1 4 e calc R . .
C8 C 0.6885(2) 0.18393(5) 0.55183(11) 0.0376(3) Uani 1 4 e d . . .
H8A H 0.6858 0.1941 0.4895 0.045 Uiso 1 4 e calc R . .
H8B H 0.7101 0.2123 0.5907 0.045 Uiso 1 4 e calc R . .
C9 C 0.4867(2) 0.15809(5) 0.56366(13) 0.0422(4) Uani 1 4 e d . . .
H9A H 0.4298 0.1721 0.6139 0.051 Uiso 1 4 e calc R . .
H9B H 0.3873 0.1613 0.5092 0.051 Uiso 1 4 e calc R . .
C10a C 0.74934(19) 0.09787(4) 0.55122(8) 0.0243(2) Uani 1 4 e d . . .
C10 C 0.54036(19) 0.10433(5) 0.58237(9) 0.0267(2) Uani 1 4 e d . . .
H10A H 0.5487 0.0970 0.6463 0.032 Uiso 1 4 e calc R . .
H10B H 0.4388 0.0833 0.5483 0.032 Uiso 1 4 e calc R . .
O11 O 0.70297(15) 0.09419(4) 0.45408(6) 0.0325(2) Uani 1 4 e d . . .
H11 H 0.8005 0.1041 0.4314 0.049 Uiso 1 4 e calc R . .
O1B O -0.15776(17) 0.05329(4) 0.10773(7) 0.0402(3) Uani 1 4 e d . . .
C1aB C 0.0508(2) 0.07071(5) 0.11093(9) 0.0315(3) Uani 1 4 e d . . .
H1aB H 0.1587 0.0460 0.1181 0.038 Uiso 1 4 e calc R . .
C1bB C 0.08126(19) 0.11304(5) 0.05306(8) 0.0269(2) Uani 1 4 e d . . .
C2B C 0.2378(2) 0.11153(5) 0.00059(9) 0.0319(3) Uani 1 4 e d . . .
H2B H 0.3183 0.0838 0.0009 0.038 Uiso 1 4 e calc R . .
C3B C 0.2747(2) 0.15107(6) -0.05218(9) 0.0364(3) Uani 1 4 e d . . .
H3B H 0.3802 0.1501 -0.0867 0.044 Uiso 1 4 e calc R . .
C4B C 0.1535(2) 0.19192(6) -0.05292(9) 0.0377(3) Uani 1 4 e d . . .
H4B H 0.1752 0.2182 -0.0892 0.045 Uiso 1 4 e calc R . .
C5B C -0.0017(2) 0.19384(5) 0.00067(9) 0.0331(3) Uani 1 4 e d . . .
H5B H -0.0812 0.2217 0.0000 0.040 Uiso 1 4 e calc R . .
C5aB C -0.03984(19) 0.15485(5) 0.05510(8) 0.0262(2) Uani 1 4 e d . . .
C5bB C -0.20703(19) 0.15520(5) 0.11499(9) 0.0297(3) Uani 1 4 e d . . .
H5bB H -0.3232 0.1375 0.0817 0.036 Uiso 1 4 e calc R . .
C6B C -0.2884(2) 0.20537(6) 0.13655(10) 0.0371(3) Uani 1 4 e d . . .
H6C H -0.3194 0.2239 0.0809 0.045 Uiso 1 4 e calc R . .
H6D H -0.4145 0.2013 0.1614 0.045 Uiso 1 4 e calc R . .
C7B C -0.1367(2) 0.23361(5) 0.20345(10) 0.0359(3) Uani 1 4 e d . . .
H7C H -0.1959 0.2648 0.2151 0.043 Uiso 1 4 e calc R . .
H7D H -0.0144 0.2397 0.1767 0.043 Uiso 1 4 e calc R . .
C7aB C -0.0776(2) 0.20666(5) 0.29320(9) 0.0303(3) Uani 1 4 e d . . .
H7aB H -0.1949 0.2050 0.3259 0.036 Uiso 1 4 e calc R . .
C8B C 0.1052(2) 0.23049(6) 0.35276(10) 0.0380(3) Uani 1 4 e d . . .
H8C H 0.1064 0.2224 0.4160 0.046 Uiso 1 4 e calc R . .
H8D H 0.1002 0.2655 0.3462 0.046 Uiso 1 4 e calc R . .
C9B C 0.2947(2) 0.20958(6) 0.31815(10) 0.0393(3) Uani 1 4 e d . . .
H9C H 0.3985 0.2008 0.3686 0.047 Uiso 1 4 e calc R . .
H9D H 0.3521 0.2333 0.2812 0.047 Uiso 1 4 e calc R . .
C10B C 0.22158(19) 0.16415(5) 0.26129(9) 0.0291(3) Uani 1 4 e d . . .
H10C H 0.2260 0.1699 0.1976 0.035 Uiso 1 4 e calc R . .
H10D H 0.3068 0.1363 0.2809 0.035 Uiso 1 4 e calc R . .
C10aB C 0.00038(19) 0.15558(4) 0.27776(8) 0.0247(2) Uani 1 4 e d . . .
C10bB C -0.14324(18) 0.12722(5) 0.20521(8) 0.0266(2) Uani 1 4 e d . . .
H10bB H -0.2694 0.1216 0.2305 0.032 Uiso 1 4 e calc R . .
C10cB C -0.0594(2) 0.07778(5) 0.18819(9) 0.0317(3) Uani 1 4 e d . . .
H10cB H -0.0168 0.0574 0.2415 0.038 Uiso 1 4 e calc R . .
O11B O 0.00672(16) 0.13133(4) 0.36425(6) 0.0322(2) Uani 1 4 e d . . .
H11B H 0.0725 0.1061 0.3642 0.048 Uiso 1 4 e calc R . .

loop_
_atom_site_aniso_label
_atom_site_aniso_U_11
_atom_site_aniso_U_22
_atom_site_aniso_U_33
_atom_site_aniso_U_23
_atom_site_aniso_U_13
_atom_site_aniso_U_12
O1 0.0530(6) 0.0287(5) 0.0342(5) 0.0012(4) 0.0058(4) 0.0148(4)
C1a 0.0373(7) 0.0246(6) 0.0293(6) -0.0009(5) 0.0002(5) 0.0017(5)
C1b 0.0301(6) 0.0253(6) 0.0268(6) 0.0011(4) 0.0026(5) 0.0023(5)
C2 0.0317(7) 0.0296(7) 0.0383(7) 0.0032(5) 0.0054(5) -0.0032(5)
C3 0.0355(7) 0.0408(8) 0.0385(7) 0.0026(6) 0.0151(6) -0.0025(6)
C4 0.0393(7) 0.0421(8) 0.0276(6) -0.0038(5) 0.0110(5) -0.0017(6)
C5 0.0306(6) 0.0383(7) 0.0254(6) -0.0030(5) 0.0042(5) -0.0045(5)
C5a 0.0252(6) 0.0312(6) 0.0233(5) 0.0010(5) 0.0026(4) 0.0011(5)
C5b 0.0237(5) 0.0358(7) 0.0238(5) -0.0002(5) 0.0037(4) 0.0018(5)
C6 0.0255(6) 0.0491(9) 0.0284(6) -0.0022(6) 0.0047(5) -0.0086(6)
C7 0.0345(7) 0.0341(7) 0.0317(6) -0.0066(5) 0.0085(5) -0.0122(5)
C7a 0.0305(6) 0.0290(6) 0.0294(6) -0.0009(5) 0.0096(5) -0.0064(5)
C8 0.0439(8) 0.0244(7) 0.0452(8) 0.0026(5) 0.0092(6) -0.0016(6)
C9 0.0366(7) 0.0283(7) 0.0634(10) 0.0068(7) 0.0133(7) 0.0050(6)
C10 0.0244(6) 0.0249(6) 0.0314(6) 0.0013(5) 0.0061(5) -0.0004(4)
C10a 0.0277(6) 0.0254(6) 0.0207(5) -0.0006(4) 0.0064(4) -0.0013(4)
C10b 0.0278(6) 0.0309(6) 0.0227(5) -0.0026(4) 0.0074(4) 0.0046(5)
C10c 0.0414(7) 0.0246(6) 0.0245(6) -0.0022(4) 0.0023(5) 0.0082(5)
O11 0.0381(5) 0.0378(5) 0.0218(4) 0.0008(4) 0.0051(4) -0.0059(4)
O1B 0.0507(6) 0.0357(6) 0.0338(5) -0.0029(4) 0.0052(4) -0.0172(5)
C1aB 0.0386(7) 0.0263(6) 0.0290(6) 0.0002(5) 0.0037(5) -0.0009(5)
C1bB 0.0300(6) 0.0273(6) 0.0229(5) -0.0005(4) 0.0025(4) -0.0029(5)
C2B 0.0335(7) 0.0340(7) 0.0285(6) -0.0055(5) 0.0057(5) 0.0006(5)
C3B 0.0382(7) 0.0434(8) 0.0296(6) -0.0050(6) 0.0118(5) -0.0073(6)
C4B 0.0515(9) 0.0345(7) 0.0292(6) 0.0041(5) 0.0131(6) -0.0075(6)
C5B 0.0407(7) 0.0304(7) 0.0284(6) 0.0058(5) 0.0060(5) 0.0028(5)
C5aB 0.0264(6) 0.0286(6) 0.0229(5) 0.0016(4) 0.0017(4) -0.0014(5)
C5bB 0.0229(6) 0.0380(7) 0.0275(6) 0.0050(5) 0.0019(5) 0.0008(5)
C6B 0.0317(7) 0.0446(8) 0.0361(7) 0.0106(6) 0.0084(5) 0.0151(6)
C7B 0.0432(8) 0.0289(7) 0.0377(7) 0.0073(5) 0.0134(6) 0.0128(6)
C7aB 0.0348(6) 0.0288(6) 0.0301(6) 0.0022(5) 0.0137(5) 0.0067(5)
C8B 0.0498(8) 0.0316(7) 0.0340(7) -0.0061(5) 0.0114(6) -0.0018(6)
C9B 0.0369(7) 0.0447(8) 0.0368(7) -0.0097(6) 0.0068(6) -0.0090(6)
C10B 0.0252(6) 0.0356(7) 0.0269(6) -0.0024(5) 0.0058(5) 0.0011(5)
C10aB 0.0284(6) 0.0251(6) 0.0220(5) 0.0035(4) 0.0086(4) 0.0024(5)
C10bB 0.0249(6) 0.0291(6) 0.0267(5) 0.0049(5) 0.0064(4) -0.0027(5)
C10cB 0.0405(7) 0.0265(6) 0.0276(6) 0.0026(5) 0.0040(5) -0.0071(5)
O11B 0.0454(6) 0.0294(5) 0.0237(4) 0.0056(3) 0.0117(4) 0.0069(4)

loop_
_geom_bond_atom_site_label_1
_geom_bond_atom_site_label_2
_geom_bond_distance
_geom_bond_site_symmetry_2
_geom_bond_publ_flag
O1 C1a 1.4729(17) . ?
O1 C10c 1.4491(16) . ?
C1a C1b 1.4819(18) . ?
C1a C10c 1.4688(19) . ?
C1b C2 1.3919(18) . ?
C1b C5a 1.4074(18) . ?
C2 C3 1.391(2) . ?
C3 C4 1.380(2) . ?
C4 C5 1.3940(18) . ?
C5 C5a 1.3949(17) . ?
C5a C5b 1.5245(17) . ?
C5b C6 1.5358(19) . ?
C5b C10b 1.5510(17) . ?
C6 C7 1.522(2) . ?
C7 C7a 1.5324(19) . ?
C7a C8 1.536(2) . ?
C7a C10a 1.5381(17) . ?
C8 C9 1.547(2) . ?
C9 C10 1.5380(19) . ?
C10 C10a 1.5354(17) . ?
C10a C10b 1.5445(17) . ?
C10a O11 1.4415(14) . ?
C10b C10c 1.5083(19) . ?
O1B C1aB 1.4551(17) . ?
O1B C10cB 1.4446(16) . ?
C1aB C1bB 1.4837(18) . ?
C1aB C10cB 1.4701(19) . ?
C1bB C2B 1.3924(18) . ?
C1bB C5aB 1.4058(18) . ?
C2B C3B 1.388(2) . ?
C3B C4B 1.381(2) . ?
C4B C5B 1.3933(18) . ?
C5B C5aB 1.396(2) . ?
C5aB C5bB 1.5258(17) . ?
C5bB C6B 1.535(2) . ?
C5bB C10bB 1.5548(17) . ?
C6B C7B 1.519(2) . ?
C7B C7aB 1.5312(19) . ?
C7aB C8B 1.536(2) . ?
C7aB C10aB 1.5279(18) . ?
C8B C9B 1.540(2) . ?
C9B C10B 1.548(2) . ?
C10B C10aB 1.5392(17) . ?
C10aB C10bB 1.5412(18) . ?
C10aB O11B 1.4503(14) . ?
C10bB C10cB 1.5065(19) . ?
